data_7132779
loop_
_publ_author_name
'Lin, Nathan J.'
'Zeller, Matthias'
'Bart, Suzanne C.'

_publ_section_title
;
 Solution and solid-state characterization of rare silyluranium(III)
 complexes.
;
_journal_issue 29
_journal_name_full 'Chemical communications (Cambridge, England)'
_journal_page_first 3954
_journal_page_last 3957
_journal_paper_doi 10.1039/d4cc00655k
_journal_volume 60
_journal_year 2024
_chemical_formula_moiety 'C32 H82 I2 K O9 Si8 U, C4 H10 O'
_chemical_formula_sum 'C36 H92 I2 K O10 Si8 U'
_chemical_formula_weight 1440.74
_space_group_crystal_system triclinic
_space_group_IT_number 2
_space_group_name_Hall '-P 1'
_space_group_name_H-M_alt 'P -1'
_atom_sites_solution_hydrogens geom
_atom_sites_solution_primary 'dual space'
_atom_sites_solution_secondary difmap
_audit_creation_method SHELXL-2018/3
_audit_update_record
;
2024-01-15 deposited with the CCDC.	2024-02-29 downloaded from the CCDC.
;
_cell_angle_alpha 104.442(2)
_cell_angle_beta 102.934(2)
_cell_angle_gamma 96.066(2)
_cell_formula_units_Z 2
_cell_length_a 13.4213(5)
_cell_length_b 15.8641(6)
_cell_length_c 16.3965(6)
_cell_measurement_reflns_used 9755
_cell_measurement_temperature 150(2)
_cell_measurement_theta_max 33.0908
_cell_measurement_theta_min 2.3309
_cell_volume 3246.4(2)
_computing_cell_refinement 'SAINT V8.40B (Bruker, 2020)'
_computing_data_collection 'Apex4 v2021.4-0 (Bruker, 2021)'
_computing_data_reduction 'SAINT V8.40B (Bruker, 2020)'
_computing_structure_refinement
;  
SHELXL-2018/3 (Sheldrick, 2015, 2018), 
SHELXLE Rev1275(H\"ubschle et al., 2011)
;
_computing_structure_solution 'SHELXT (Sheldrick, 2015)'
_diffrn_ambient_temperature 150(2)
_diffrn_detector_area_resol_mean 7.4074
_diffrn_measured_fraction_theta_full 0.998
_diffrn_measured_fraction_theta_max 0.965
_diffrn_measurement_device_type
;
Bruker AXS D8 Quest diffractometer with PhotonII charge-integrating pixel 
array detector (CPAD)
;
_diffrn_measurement_method 'omega and phi scans'
_diffrn_radiation_monochromator 'Triumph curved graphite crystal'
_diffrn_radiation_type MoK\a
_diffrn_radiation_wavelength 0.71073
_diffrn_reflns_av_R_equivalents 0.0420
_diffrn_reflns_av_unetI/netI 0.0423
_diffrn_reflns_Laue_measured_fraction_full 0.998
_diffrn_reflns_Laue_measured_fraction_max 0.965
_diffrn_reflns_limit_h_max 20
_diffrn_reflns_limit_h_min -20
_diffrn_reflns_limit_k_max 24
_diffrn_reflns_limit_k_min -24
_diffrn_reflns_limit_l_max 25
_diffrn_reflns_limit_l_min -25
_diffrn_reflns_number 74723
_diffrn_reflns_point_group_measured_fraction_full 0.998
_diffrn_reflns_point_group_measured_fraction_max 0.965
_diffrn_reflns_theta_full 25.242
_diffrn_reflns_theta_max 33.162
_diffrn_reflns_theta_min 2.294
_diffrn_source 'fine focus sealed tube X-ray source'
_diffrn_source_current '30 mA'
_diffrn_source_voltage '50 kV'
_exptl_absorpt_coefficient_mu 3.702
_exptl_absorpt_correction_T_max 0.7465
_exptl_absorpt_correction_T_min 0.5728
_exptl_absorpt_correction_type multi-scan
_exptl_absorpt_process_details
;
 SADABS 2016/2: Krause, L., Herbst-Irmer, R., Sheldrick G.M. & Stalke D.,
 J. Appl. Cryst. 48 (2015) 3-10
;
_exptl_crystal_colour green-blue
_exptl_crystal_density_diffrn 1.474
_exptl_crystal_description block
_exptl_crystal_F_000 1434
_exptl_crystal_size_max 0.230
_exptl_crystal_size_mid 0.200
_exptl_crystal_size_min 0.100
_refine_diff_density_max 1.978
_refine_diff_density_min -1.402
_refine_diff_density_rms 0.091
_refine_ls_extinction_method none
_refine_ls_goodness_of_fit_ref 1.024
_refine_ls_hydrogen_treatment constr
_refine_ls_matrix_type full
_refine_ls_number_parameters 591
_refine_ls_number_reflns 23927
_refine_ls_number_restraints 133
_refine_ls_restrained_S_all 1.024
_refine_ls_R_factor_all 0.0438
_refine_ls_R_factor_gt 0.0287
_refine_ls_shift/su_max 0.005
_refine_ls_shift/su_mean 0.000
_refine_ls_structure_factor_coef Fsqd
_refine_ls_weighting_details 'w=1/[\s^2^(Fo^2^)+(0.0186P)^2^+0.5905P] where P=(Fo^2^+2Fc^2^)/3'
_refine_ls_weighting_scheme calc
_refine_ls_wR_factor_gt 0.0554
_refine_ls_wR_factor_ref 0.0595
_reflns_Friedel_coverage 0.000
_reflns_number_gt 19239
_reflns_number_total 23927
_reflns_threshold_expression 'I > 2\s(I)'
_cod_data_source_file d4cc00655k2.cif
_cod_data_source_block NL_3_122_crown_0m
_cod_depositor_comments 'Adding full bibliography for 7132779--7132781.cif.'
_cod_database_code 7132779
_shelx_shelxl_version_number 2018/3
_shelx_space_group_comment
;
The symmetry employed for this shelxl refinement is uniquely defined
by the following loop, which should always be used as a source of
symmetry information in preference to the above space-group names.
They are only intended as comments.
;
_shelx_estimated_absorpt_t_min 0.483
_shelx_estimated_absorpt_t_max 0.708

loop_
_space_group_symop_operation_xyz
'x, y, z'
'-x, -y, -z'

loop_
_atom_site_label
_atom_site_type_symbol
_atom_site_fract_x
_atom_site_fract_y
_atom_site_fract_z
_atom_site_U_iso_or_equiv
_atom_site_adp_type
_atom_site_occupancy
_atom_site_site_symmetry_order
_atom_site_calc_flag
_atom_site_refinement_flags_posn
_atom_site_refinement_flags_adp
_atom_site_refinement_flags_occupancy
_atom_site_disorder_assembly
_atom_site_disorder_group
U1 U 0.33060(2) 0.77062(2) 0.81481(2) 0.02406(2) Uani 1 1 d . . . . .
I1 I 0.23651(2) 0.87041(2) 0.96151(2) 0.04700(5) Uani 1 1 d . . . . .
Si1 Si 0.09497(4) 0.75723(4) 0.65922(4) 0.02841(12) Uani 1 1 d . . . . .
Si2 Si 0.23221(5) 0.86997(4) 0.68378(4) 0.02868(12) Uani 1 1 d . . . . .
Si3 Si 0.16995(6) 1.00368(5) 0.70623(5) 0.04059(15) Uani 1 1 d . . . . .
Si4 Si 0.27357(6) 0.84727(5) 0.54893(5) 0.04327(16) Uani 1 1 d . . . . .
O1 O 0.16171(10) 0.68648(9) 0.70300(9) 0.0253(3) Uani 1 1 d . . . . .
O2 O 0.48196(12) 0.90780(12) 0.86560(12) 0.0436(4) Uani 1 1 d . . . . .
C1 C -0.00255(18) 0.78151(18) 0.7243(2) 0.0462(6) Uani 1 1 d . . . . .
H1A H -0.046715 0.819900 0.700916 0.069 Uiso 1 1 calc R U . . .
H1B H 0.033752 0.811209 0.785395 0.069 Uiso 1 1 calc R U . . .
H1C H -0.045584 0.726077 0.720560 0.069 Uiso 1 1 calc R U . . .
C2 C 0.0167(2) 0.6968(2) 0.54589(18) 0.0538(7) Uani 1 1 d . . . . .
H2A H -0.016478 0.738363 0.518232 0.081 Uiso 1 1 calc R U . . .
H2B H -0.036700 0.650856 0.548147 0.081 Uiso 1 1 calc R U . . .
H2C H 0.062271 0.669412 0.511941 0.081 Uiso 1 1 calc R U . . .
C3 C 0.1573(3) 1.0455(2) 0.8201(2) 0.0622(8) Uani 1 1 d . . . . .
H3A H 0.139692 1.104985 0.828930 0.093 Uiso 1 1 calc R U . . .
H3B H 0.223152 1.047624 0.861681 0.093 Uiso 1 1 calc R U . . .
H3C H 0.102352 1.005908 0.829287 0.093 Uiso 1 1 calc R U . . .
C4 C 0.0384(3) 0.9986(3) 0.6347(3) 0.0893(14) Uani 1 1 d . . . . .
H4A H 0.034213 0.964498 0.574978 0.134 Uiso 1 1 calc R U . . .
H4B H 0.026594 1.058673 0.635290 0.134 Uiso 1 1 calc R U . . .
H4C H -0.014444 0.970133 0.656425 0.134 Uiso 1 1 calc R U . . .
C5 C 0.2624(4) 1.0900(2) 0.6885(4) 0.125(2) Uani 1 1 d . . . . .
H5A H 0.277192 1.067732 0.631885 0.188 Uiso 1 1 calc R U . . .
H5B H 0.327090 1.104229 0.734911 0.188 Uiso 1 1 calc R U . . .
H5C H 0.231380 1.143373 0.689505 0.188 Uiso 1 1 calc R U . . .
C6 C 0.1798(3) 0.8828(2) 0.4654(2) 0.0672(9) Uani 1 1 d . . . . .
H6A H 0.205366 0.877294 0.413147 0.101 Uiso 1 1 calc R U . . .
H6B H 0.173483 0.944486 0.489608 0.101 Uiso 1 1 calc R U . . .
H6C H 0.111753 0.845226 0.450014 0.101 Uiso 1 1 calc R U . . .
C7 C 0.4051(3) 0.9115(3) 0.5629(3) 0.0773(11) Uani 1 1 d . . . . .
H7A H 0.418788 0.905379 0.505634 0.116 Uiso 1 1 calc R U . . .
H7B H 0.458138 0.888677 0.598967 0.116 Uiso 1 1 calc R U . . .
H7C H 0.407025 0.974026 0.591420 0.116 Uiso 1 1 calc R U . . .
C8 C 0.2793(3) 0.7281(2) 0.4964(2) 0.0624(9) Uani 1 1 d . . . . .
H8A H 0.208682 0.695129 0.469348 0.094 Uiso 1 1 calc R U . . .
H8B H 0.314602 0.702240 0.540808 0.094 Uiso 1 1 calc R U . . .
H8C H 0.317608 0.725272 0.451668 0.094 Uiso 1 1 calc R U . . .
C9 C 0.5058(2) 0.9553(2) 0.8068(2) 0.0622(9) Uani 1 1 d . . . . .
H9A H 0.540368 0.919862 0.767160 0.093 Uiso 1 1 calc R U . . .
H9B H 0.551915 1.011285 0.840058 0.093 Uiso 1 1 calc R U . . .
H9C H 0.441596 0.967195 0.772903 0.093 Uiso 1 1 calc R U . . .
C10 C 0.57557(18) 0.8970(2) 0.9218(2) 0.0602(9) Uani 1 1 d . . . . .
H10A H 0.623900 0.954114 0.946661 0.072 Uiso 1 1 calc R U . . .
H10B H 0.610196 0.853806 0.888402 0.072 Uiso 1 1 calc R U . . .
I1' I 0.48091(2) 0.69839(2) 0.70535(2) 0.05202(5) Uani 1 1 d . . . . .
Si1' Si 0.15002(4) 0.57598(4) 0.69354(4) 0.02659(11) Uani 1 1 d . . . . .
Si2' Si 0.26084(5) 0.58024(4) 0.82584(4) 0.03066(12) Uani 1 1 d . . . . .
Si3' Si 0.32912(8) 0.44946(6) 0.80112(7) 0.0641(2) Uani 1 1 d . . . . .
Si4' Si 0.15010(6) 0.56228(5) 0.91471(5) 0.04310(16) Uani 1 1 d . . . . .
O2' O 0.47743(14) 0.78299(13) 0.95443(13) 0.0515(5) Uani 1 1 d . . . . .
C1' C 0.1945(2) 0.52728(16) 0.59405(16) 0.0404(5) Uani 1 1 d . . . . .
H1'A H 0.184848 0.462858 0.582054 0.061 Uiso 1 1 calc R U . . .
H1'B H 0.268080 0.550740 0.604082 0.061 Uiso 1 1 calc R U . . .
H1'C H 0.153735 0.542809 0.544049 0.061 Uiso 1 1 calc R U . . .
C2' C 0.00827(18) 0.52980(18) 0.66845(18) 0.0435(6) Uani 1 1 d . . . . .
H2'A H -0.028537 0.539361 0.613622 0.065 Uiso 1 1 calc R U . . .
H2'B H -0.020263 0.559621 0.715761 0.065 Uiso 1 1 calc R U . . .
H2'C H -0.000314 0.466332 0.662895 0.065 Uiso 1 1 calc R U . . .
C3' C 0.4488(3) 0.4613(3) 0.7607(4) 0.1097(18) Uani 1 1 d . . . . .
H3'A H 0.463566 0.402659 0.735526 0.164 Uiso 1 1 calc R U . . .
H3'B H 0.507679 0.494610 0.809416 0.164 Uiso 1 1 calc R U . . .
H3'C H 0.437545 0.492972 0.716030 0.164 Uiso 1 1 calc R U . . .
C4' C 0.3631(6) 0.4132(4) 0.9031(4) 0.156(3) Uani 1 1 d . . . . .
H4'A H 0.299441 0.394735 0.918393 0.234 Uiso 1 1 calc R U . . .
H4'B H 0.406865 0.462494 0.950836 0.234 Uiso 1 1 calc R U . . .
H4'C H 0.400888 0.363608 0.893166 0.234 Uiso 1 1 calc R U . . .
C5' C 0.2367(4) 0.3519(2) 0.7185(3) 0.0950(14) Uani 1 1 d . . . . .
H5'A H 0.216415 0.365341 0.662494 0.143 Uiso 1 1 calc R U . . .
H5'B H 0.174899 0.339884 0.738915 0.143 Uiso 1 1 calc R U . . .
H5'C H 0.270965 0.299972 0.711202 0.143 Uiso 1 1 calc R U . . .
C6' C 0.2298(3) 0.5853(2) 1.0306(2) 0.0690(10) Uani 1 1 d . . . . .
H6'A H 0.288133 0.552900 1.031605 0.104 Uiso 1 1 calc R U . . .
H6'B H 0.186421 0.566182 1.065585 0.104 Uiso 1 1 calc R U . . .
H6'C H 0.256379 0.648787 1.054755 0.104 Uiso 1 1 calc R U . . .
C7' C 0.0716(3) 0.4481(2) 0.8842(2) 0.0752(11) Uani 1 1 d . . . . .
H7'A H 0.027580 0.446181 0.924280 0.113 Uiso 1 1 calc R U . . .
H7'B H 0.118447 0.405090 0.888191 0.113 Uiso 1 1 calc R U . . .
H7'C H 0.027894 0.433726 0.824436 0.113 Uiso 1 1 calc R U . . .
C8' C 0.0547(2) 0.6403(2) 0.9191(2) 0.0553(7) Uani 1 1 d . . . . .
H8'A H 0.013656 0.634374 0.859833 0.083 Uiso 1 1 calc R U . . .
H8'B H 0.092057 0.701008 0.945526 0.083 Uiso 1 1 calc R U . . .
H8'C H 0.008489 0.626179 0.954176 0.083 Uiso 1 1 calc R U . . .
C9' C 0.4610(3) 0.7421(3) 1.0204(3) 0.0957(16) Uani 1 1 d . . . . .
H9'A H 0.414467 0.685213 0.992830 0.143 Uiso 1 1 calc R U . . .
H9'B H 0.429626 0.780653 1.060512 0.143 Uiso 1 1 calc R U . . .
H9'C H 0.527592 0.732690 1.052874 0.143 Uiso 1 1 calc R U . . .
C10' C 0.5474(2) 0.8651(2) 0.9926(2) 0.0593(9) Uani 1 1 d . . . . .
H10C H 0.610443 0.856918 1.032566 0.071 Uiso 1 1 calc R U . . .
H10D H 0.513953 0.908950 1.026638 0.071 Uiso 1 1 calc R U . . .
O1E O -0.2444(5) 0.1996(6) 0.7566(8) 0.0928(18) Uani 0.721(11) 1 d D U P A 1
C1E C -0.0612(7) 0.2133(8) 0.8024(7) 0.096(3) Uani 0.721(11) 1 d D U P A 1
H1EA H -0.065364 0.156918 0.759269 0.145 Uiso 0.721(11) 1 calc R U P A 1
H1EB H -0.065712 0.202647 0.857911 0.145 Uiso 0.721(11) 1 calc R U P A 1
H1EC H 0.004847 0.251376 0.810817 0.145 Uiso 0.721(11) 1 calc R U P A 1
C2E C -0.1509(5) 0.2587(4) 0.7699(6) 0.0838(18) Uani 0.721(11) 1 d D U P A 1
H2EA H -0.148829 0.315054 0.813618 0.101 Uiso 0.721(11) 1 calc R U P A 1
H2EB H -0.146237 0.271417 0.714635 0.101 Uiso 0.721(11) 1 calc R U P A 1
C3E C -0.3354(6) 0.2386(5) 0.7333(5) 0.094(2) Uani 0.721(11) 1 d D U P A 1
H3EA H -0.334610 0.256713 0.679803 0.113 Uiso 0.721(11) 1 calc R U P A 1
H3EB H -0.331819 0.292589 0.780596 0.113 Uiso 0.721(11) 1 calc R U P A 1
C4E C -0.4327(8) 0.1801(9) 0.7182(10) 0.146(4) Uani 0.721(11) 1 d D U P A 1
H4EA H -0.490229 0.213078 0.710884 0.219 Uiso 0.721(11) 1 calc R U P A 1
H4EB H -0.431018 0.156458 0.768260 0.219 Uiso 0.721(11) 1 calc R U P A 1
H4EC H -0.442377 0.131242 0.665442 0.219 Uiso 0.721(11) 1 calc R U P A 1
O1EB O -0.2344(12) 0.1831(17) 0.7437(19) 0.081(3) Uani 0.279(11) 1 d D U P A 2
C1EB C -0.0526(18) 0.217(2) 0.7724(19) 0.091(6) Uani 0.279(11) 1 d D U P A 2
H1E1 H -0.061027 0.152712 0.746718 0.137 Uiso 0.279(11) 1 calc R U P A 2
H1E2 H 0.011255 0.236650 0.819810 0.137 Uiso 0.279(11) 1 calc R U P A 2
H1E3 H -0.048443 0.246854 0.727604 0.137 Uiso 0.279(11) 1 calc R U P A 2
C2EB C -0.1458(13) 0.2382(13) 0.8085(13) 0.087(3) Uani 0.279(11) 1 d D U P A 2
H2EC H -0.139548 0.224506 0.864999 0.104 Uiso 0.279(11) 1 calc R U P A 2
H2ED H -0.151180 0.301383 0.817051 0.104 Uiso 0.279(11) 1 calc R U P A 2
C3EB C -0.3262(13) 0.2069(14) 0.7666(14) 0.094(3) Uani 0.279(11) 1 d D U P A 2
H3EC H -0.329547 0.269045 0.766968 0.113 Uiso 0.279(11) 1 calc R U P A 2
H3ED H -0.324219 0.201984 0.825917 0.113 Uiso 0.279(11) 1 calc R U P A 2
C4EB C -0.4180(14) 0.1495(16) 0.7047(19) 0.087(5) Uani 0.279(11) 1 d D U P A 2
H4ED H -0.420480 0.155157 0.646091 0.131 Uiso 0.279(11) 1 calc R U P A 2
H4EE H -0.480264 0.166710 0.721338 0.131 Uiso 0.279(11) 1 calc R U P A 2
H4EF H -0.415063 0.088131 0.704874 0.131 Uiso 0.279(11) 1 calc R U P A 2
K1 K 0.74477(4) 0.74380(3) 0.72603(3) 0.03394(10) Uani 1 1 d . . . . .
O1K O 0.71101(14) 0.56682(12) 0.71895(14) 0.0499(5) Uani 1 1 d . . . . .
O2K O 0.80972(14) 0.68988(12) 0.87520(12) 0.0454(4) Uani 1 1 d . . . . .
O3K O 0.82814(13) 0.86975(11) 0.88760(12) 0.0408(4) Uani 1 1 d . . . . .
O4K O 0.80086(14) 0.92127(13) 0.73301(14) 0.0484(5) Uani 1 1 d . . . . .
O5K O 0.68985(17) 0.79786(17) 0.57693(14) 0.0618(6) Uani 1 1 d . . . . .
O6K O 0.68905(15) 0.61512(15) 0.56443(13) 0.0582(6) Uani 1 1 d . . . . .
C1K C 0.7553(3) 0.5397(2) 0.7927(2) 0.0594(8) Uani 1 1 d . . . . .
H1KA H 0.828084 0.532550 0.794196 0.071 Uiso 1 1 calc R U . . .
H1KB H 0.715993 0.482261 0.790189 0.071 Uiso 1 1 calc R U . . .
C2K C 0.7516(3) 0.6089(2) 0.8723(2) 0.0618(8) Uani 1 1 d . . . . .
H2KA H 0.678783 0.615867 0.870567 0.074 Uiso 1 1 calc R U . . .
H2KB H 0.780907 0.591103 0.925209 0.074 Uiso 1 1 calc R U . . .
C3K C 0.8257(3) 0.7552(2) 0.95552(19) 0.0556(7) Uani 1 1 d . . . . .
H3KA H 0.862982 0.734010 1.003812 0.067 Uiso 1 1 calc R U . . .
H3KB H 0.758097 0.767294 0.965925 0.067 Uiso 1 1 calc R U . . .
C4K C 0.8872(2) 0.8364(2) 0.95264(18) 0.0525(7) Uani 1 1 d . . . . .
H4KA H 0.904303 0.881062 1.010202 0.063 Uiso 1 1 calc R U . . .
H4KB H 0.952969 0.823532 0.938494 0.063 Uiso 1 1 calc R U . . .
C5K C 0.8814(2) 0.95036(17) 0.8838(2) 0.0504(7) Uani 1 1 d . . . . .
H5KA H 0.947740 0.940983 0.869090 0.061 Uiso 1 1 calc R U . . .
H5KB H 0.897069 0.994963 0.941292 0.061 Uiso 1 1 calc R U . . .
C6K C 0.8156(2) 0.98219(18) 0.8168(2) 0.0542(8) Uani 1 1 d . . . . .
H6KA H 0.747563 0.987976 0.829596 0.065 Uiso 1 1 calc R U . . .
H6KB H 0.849156 1.041053 0.817325 0.065 Uiso 1 1 calc R U . . .
C7K C 0.7381(3) 0.9474(2) 0.6647(3) 0.0674(10) Uani 1 1 d . . . . .
H7KA H 0.767295 1.007907 0.666123 0.081 Uiso 1 1 calc R U . . .
H7KB H 0.667015 0.947643 0.672409 0.081 Uiso 1 1 calc R U . . .
C8K C 0.7346(3) 0.8842(3) 0.5792(2) 0.0745(11) Uani 1 1 d . . . . .
H8KA H 0.692792 0.902746 0.530969 0.089 Uiso 1 1 calc R U . . .
H8KB H 0.805746 0.883924 0.571598 0.089 Uiso 1 1 calc R U . . .
C9K C 0.6837(3) 0.7313(3) 0.4973(2) 0.0866(13) Uani 1 1 d . . . . .
H9KA H 0.754397 0.725025 0.490921 0.104 Uiso 1 1 calc R U . . .
H9KB H 0.645690 0.748824 0.446756 0.104 Uiso 1 1 calc R U . . .
C10K C 0.6289(3) 0.6461(3) 0.4998(2) 0.0783(11) Uani 1 1 d . . . . .
H10E H 0.561192 0.654186 0.512371 0.094 Uiso 1 1 calc R U . . .
H10F H 0.615665 0.601987 0.442277 0.094 Uiso 1 1 calc R U . . .
C11K C 0.6401(2) 0.5321(2) 0.5676(2) 0.0625(9) Uani 1 1 d . . . . .
H11A H 0.631015 0.487120 0.511213 0.075 Uiso 1 1 calc R U . . .
H11B H 0.570644 0.537250 0.577570 0.075 Uiso 1 1 calc R U . . .
C12K C 0.7045(2) 0.50412(19) 0.6390(2) 0.0613(9) Uani 1 1 d . . . . .
H12A H 0.672663 0.445032 0.639304 0.074 Uiso 1 1 calc R U . . .
H12B H 0.774777 0.500634 0.630292 0.074 Uiso 1 1 calc R U . . .

loop_
_atom_site_aniso_label
_atom_site_aniso_U_11
_atom_site_aniso_U_22
_atom_site_aniso_U_33
_atom_site_aniso_U_23
_atom_site_aniso_U_13
_atom_site_aniso_U_12
U1 0.01728(3) 0.02229(3) 0.02796(4) 0.00114(3) 0.00415(2) 0.00141(2)
I1 0.04576(9) 0.04255(9) 0.04300(9) -0.01008(7) 0.02202(7) -0.00351(7)
Si1 0.0221(2) 0.0292(3) 0.0315(3) 0.0078(2) 0.0027(2) 0.0049(2)
Si2 0.0297(3) 0.0254(3) 0.0335(3) 0.0093(2) 0.0121(2) 0.0054(2)
Si3 0.0483(4) 0.0312(3) 0.0496(4) 0.0150(3) 0.0196(3) 0.0147(3)
Si4 0.0581(4) 0.0410(4) 0.0404(4) 0.0157(3) 0.0259(3) 0.0119(3)
O1 0.0209(6) 0.0239(7) 0.0277(7) 0.0048(6) 0.0029(5) 0.0017(5)
O2 0.0255(7) 0.0379(9) 0.0546(11) -0.0031(8) 0.0095(7) -0.0090(7)
C1 0.0287(11) 0.0460(14) 0.075(2) 0.0250(14) 0.0234(12) 0.0150(11)
C2 0.0507(15) 0.0490(15) 0.0421(15) 0.0073(13) -0.0166(12) -0.0004(13)
C3 0.074(2) 0.0516(17) 0.0568(19) 0.0012(15) 0.0184(16) 0.0232(16)
C4 0.104(3) 0.093(3) 0.068(2) 0.017(2) 0.000(2) 0.067(3)
C5 0.158(5) 0.0392(19) 0.233(7) 0.054(3) 0.135(5) 0.031(3)
C6 0.102(3) 0.069(2) 0.0463(17) 0.0306(17) 0.0274(18) 0.030(2)
C7 0.080(2) 0.084(3) 0.075(2) 0.018(2) 0.050(2) -0.008(2)
C8 0.099(3) 0.0505(17) 0.0474(17) 0.0102(14) 0.0367(17) 0.0266(18)
C9 0.0491(16) 0.0533(18) 0.073(2) 0.0033(16) 0.0230(15) -0.0210(14)
C10 0.0221(10) 0.0561(18) 0.074(2) -0.0137(16) -0.0008(12) -0.0074(11)
I1' 0.02716(7) 0.05271(10) 0.06629(12) -0.00934(9) 0.02172(7) 0.00646(7)
Si1' 0.0250(2) 0.0221(2) 0.0281(3) 0.0024(2) 0.0054(2) -0.0009(2)
Si2' 0.0335(3) 0.0249(3) 0.0317(3) 0.0078(2) 0.0047(2) 0.0050(2)
Si3' 0.0792(6) 0.0405(4) 0.0792(7) 0.0216(4) 0.0187(5) 0.0315(5)
Si4' 0.0599(4) 0.0327(3) 0.0383(4) 0.0130(3) 0.0172(3) -0.0018(3)
O2' 0.0393(9) 0.0444(10) 0.0508(11) 0.0029(9) -0.0149(8) 0.0033(8)
C1' 0.0463(13) 0.0344(12) 0.0324(12) -0.0040(10) 0.0104(10) 0.0047(11)
C2' 0.0318(11) 0.0426(14) 0.0472(15) 0.0091(12) 0.0045(10) -0.0110(10)
C3' 0.074(3) 0.077(3) 0.171(5) 0.006(3) 0.036(3) 0.044(2)
C4' 0.245(8) 0.136(5) 0.134(5) 0.084(4) 0.044(5) 0.134(5)
C5' 0.138(4) 0.0273(14) 0.118(4) 0.0049(19) 0.050(3) 0.010(2)
C6' 0.106(3) 0.065(2) 0.0416(17) 0.0248(16) 0.0195(17) 0.013(2)
C7' 0.107(3) 0.0463(17) 0.072(2) 0.0152(17) 0.040(2) -0.0185(19)
C8' 0.0500(15) 0.0566(18) 0.0640(19) 0.0153(15) 0.0299(14) 0.0008(14)
C9' 0.103(3) 0.077(3) 0.074(3) 0.033(2) -0.045(2) -0.010(2)
C10' 0.0365(13) 0.0509(16) 0.0605(19) -0.0109(14) -0.0157(13) 0.0026(12)
O1E 0.112(3) 0.068(4) 0.084(4) 0.006(3) 0.029(3) -0.017(3)
C1E 0.103(5) 0.055(3) 0.111(7) 0.010(5) 0.016(5) -0.020(4)
C2E 0.098(3) 0.050(3) 0.085(4) -0.004(3) 0.029(3) -0.021(3)
C3E 0.117(4) 0.082(4) 0.069(4) 0.010(3) 0.027(3) -0.023(3)
C4E 0.157(7) 0.130(9) 0.114(7) -0.004(7) 0.036(6) -0.048(6)
O1EB 0.094(4) 0.067(5) 0.078(5) 0.003(4) 0.043(4) 0.000(4)
C1EB 0.093(9) 0.063(9) 0.102(11) 0.001(9) 0.025(8) 0.002(8)
C2EB 0.098(5) 0.059(5) 0.085(6) -0.006(5) 0.030(5) -0.011(5)
C3EB 0.104(5) 0.080(6) 0.085(6) -0.004(5) 0.039(5) -0.006(5)
C4EB 0.086(8) 0.077(9) 0.092(9) -0.001(8) 0.048(7) -0.009(7)
K1 0.0270(2) 0.0357(2) 0.0363(2) 0.0053(2) 0.00968(18) 0.00143(19)
O1K 0.0427(10) 0.0362(9) 0.0617(13) 0.0013(9) 0.0100(9) 0.0056(8)
O2K 0.0472(10) 0.0435(10) 0.0459(11) 0.0163(9) 0.0098(8) 0.0059(8)
O3K 0.0337(8) 0.0380(9) 0.0445(10) 0.0027(8) 0.0097(7) 0.0027(7)
O4K 0.0433(10) 0.0466(11) 0.0656(13) 0.0255(10) 0.0227(9) 0.0101(9)
O5K 0.0566(12) 0.0873(17) 0.0488(12) 0.0309(12) 0.0182(10) 0.0055(12)
O6K 0.0413(10) 0.0723(14) 0.0434(11) -0.0100(10) 0.0096(8) -0.0007(10)
C1K 0.0541(17) 0.0392(14) 0.086(2) 0.0258(16) 0.0122(16) 0.0047(13)
C2K 0.0635(19) 0.0577(19) 0.071(2) 0.0331(17) 0.0154(16) 0.0069(16)
C3K 0.0636(18) 0.069(2) 0.0372(15) 0.0162(14) 0.0131(13) 0.0193(16)
C4K 0.0492(15) 0.0607(18) 0.0360(14) -0.0016(13) 0.0054(11) 0.0084(14)
C5K 0.0366(12) 0.0368(13) 0.0646(18) -0.0108(12) 0.0189(12) -0.0033(11)
C6K 0.0527(16) 0.0302(12) 0.083(2) 0.0105(14) 0.0316(16) 0.0045(12)
C7K 0.0581(19) 0.068(2) 0.097(3) 0.053(2) 0.0284(18) 0.0125(17)
C8K 0.0570(19) 0.110(3) 0.076(2) 0.063(2) 0.0184(17) 0.009(2)
C9K 0.082(3) 0.137(4) 0.0387(18) 0.024(2) 0.0147(17) 0.010(3)
C10K 0.071(2) 0.108(3) 0.0369(16) 0.0009(19) 0.0058(15) -0.002(2)
C11K 0.0363(13) 0.0621(19) 0.0620(19) -0.0272(15) 0.0147(13) -0.0054(13)
C12K 0.0379(13) 0.0411(15) 0.084(2) -0.0160(15) 0.0141(14) 0.0005(12)

loop_
_atom_type_symbol
_atom_type_description
_atom_type_scat_dispersion_real
_atom_type_scat_dispersion_imag
_atom_type_scat_source
C C 0.0033 0.0016 'International Tables Vol C Tables 4.2.6.8 and 6.1.1.4'
H H 0.0000 0.0000 'International Tables Vol C Tables 4.2.6.8 and 6.1.1.4'
O O 0.0106 0.0060 'International Tables Vol C Tables 4.2.6.8 and 6.1.1.4'
Si Si 0.0817 0.0704 'International Tables Vol C Tables 4.2.6.8 and 6.1.1.4'
K K 0.2009 0.2494 'International Tables Vol C Tables 4.2.6.8 and 6.1.1.4'
I I -0.4742 1.8119 'International Tables Vol C Tables 4.2.6.8 and 6.1.1.4'
U U -9.6767 9.6646 'International Tables Vol C Tables 4.2.6.8 and 6.1.1.4'

loop_
_geom_angle_atom_site_label_1
_geom_angle_atom_site_label_2
_geom_angle_atom_site_label_3
_geom_angle
_geom_angle_site_symmetry_1
_geom_angle_site_symmetry_3
_geom_angle_publ_flag
O1 U1 O2' 149.64(6) . . ?
O1 U1 O2 147.51(6) . . ?
O2' U1 O2 62.83(6) . . ?
O1 U1 I1' 96.82(3) . . ?
O2' U1 I1' 87.61(5) . . ?
O2 U1 I1' 79.16(4) . . ?
O1 U1 Si2 64.83(3) . . ?
O2' U1 Si2 145.13(5) . . ?
O2 U1 Si2 83.11(4) . . ?
I1' U1 Si2 93.423(12) . . ?
O1 U1 I1 98.86(3) . . ?
O2' U1 I1 78.78(5) . . ?
O2 U1 I1 87.63(4) . . ?
I1' U1 I1 164.321(6) . . ?
Si2 U1 I1 93.344(12) . . ?
O1 U1 Si2' 65.25(3) . . ?
O2' U1 Si2' 84.81(5) . . ?
O2 U1 Si2' 145.98(4) . . ?
I1' U1 Si2' 89.880(13) . . ?
Si2 U1 Si2' 130.014(16) . . ?
I1 U1 Si2' 96.548(13) . . ?
O1 Si1 C2 109.02(11) . . ?
O1 Si1 C1 104.56(10) . . ?
C2 Si1 C1 105.30(14) . . ?
O1 Si1 Si2 98.79(5) . . ?
C2 Si1 Si2 120.92(11) . . ?
C1 Si1 Si2 116.73(9) . . ?
Si1 Si2 Si3 108.25(3) . . ?
Si1 Si2 Si4 104.22(4) . . ?
Si3 Si2 Si4 105.37(3) . . ?
Si1 Si2 U1 79.87(2) . . ?
Si3 Si2 U1 131.17(3) . . ?
Si4 Si2 U1 119.43(3) . . ?
C4 Si3 C5 108.1(2) . . ?
C4 Si3 C3 104.82(17) . . ?
C5 Si3 C3 107.0(2) . . ?
C4 Si3 Si2 114.58(13) . . ?
C5 Si3 Si2 109.74(13) . . ?
C3 Si3 Si2 112.16(11) . . ?
C7 Si4 C6 106.58(18) . . ?
C7 Si4 C8 106.02(17) . . ?
C6 Si4 C8 106.04(16) . . ?
C7 Si4 Si2 110.43(12) . . ?
C6 Si4 Si2 113.75(11) . . ?
C8 Si4 Si2 113.48(10) . . ?
Si1 O1 Si1' 138.79(9) . . ?
Si1 O1 U1 110.56(7) . . ?
Si1' O1 U1 110.64(7) . . ?
C9 O2 C10 110.4(2) . . ?
C9 O2 U1 121.93(16) . . ?
C10 O2 U1 114.62(17) . . ?
Si1 C1 K1 145.89(14) . 1_455 ?
Si1 C1 H1A 109.5 . . ?
K1 C1 H1A 63.8 1_455 . ?
Si1 C1 H1B 109.5 . . ?
K1 C1 H1B 104.0 1_455 . ?
H1A C1 H1B 109.5 . . ?
Si1 C1 H1C 109.5 . . ?
K1 C1 H1C 51.1 1_455 . ?
H1A C1 H1C 109.5 . . ?
H1B C1 H1C 109.5 . . ?
Si1 C2 H2A 109.5 . . ?
Si1 C2 H2B 109.5 . . ?
H2A C2 H2B 109.5 . . ?
Si1 C2 H2C 109.5 . . ?
H2A C2 H2C 109.5 . . ?
H2B C2 H2C 109.5 . . ?
Si3 C3 H3A 109.5 . . ?
Si3 C3 H3B 109.5 . . ?
H3A C3 H3B 109.5 . . ?
Si3 C3 H3C 109.5 . . ?
H3A C3 H3C 109.5 . . ?
H3B C3 H3C 109.5 . . ?
Si3 C4 H4A 109.5 . . ?
Si3 C4 H4B 109.5 . . ?
H4A C4 H4B 109.5 . . ?
Si3 C4 H4C 109.5 . . ?
H4A C4 H4C 109.5 . . ?
H4B C4 H4C 109.5 . . ?
Si3 C5 H5A 109.5 . . ?
Si3 C5 H5B 109.5 . . ?
H5A C5 H5B 109.5 . . ?
Si3 C5 H5C 109.5 . . ?
H5A C5 H5C 109.5 . . ?
H5B C5 H5C 109.5 . . ?
Si4 C6 H6A 109.5 . . ?
Si4 C6 H6B 109.5 . . ?
H6A C6 H6B 109.5 . . ?
Si4 C6 H6C 109.5 . . ?
H6A C6 H6C 109.5 . . ?
H6B C6 H6C 109.5 . . ?
Si4 C7 H7A 109.5 . . ?
Si4 C7 H7B 109.5 . . ?
H7A C7 H7B 109.5 . . ?
Si4 C7 H7C 109.5 . . ?
H7A C7 H7C 109.5 . . ?
H7B C7 H7C 109.5 . . ?
Si4 C8 H8A 109.5 . . ?
Si4 C8 H8B 109.5 . . ?
H8A C8 H8B 109.5 . . ?
Si4 C8 H8C 109.5 . . ?
H8A C8 H8C 109.5 . . ?
H8B C8 H8C 109.5 . . ?
O2 C9 H9A 109.5 . . ?
O2 C9 H9B 109.5 . . ?
H9A C9 H9B 109.5 . . ?
O2 C9 H9C 109.5 . . ?
H9A C9 H9C 109.5 . . ?
H9B C9 H9C 109.5 . . ?
O2 C10 C10' 108.0(2) . . ?
O2 C10 H10A 110.1 . . ?
C10' C10 H10A 110.1 . . ?
O2 C10 H10B 110.1 . . ?
C10' C10 H10B 110.1 . . ?
H10A C10 H10B 108.4 . . ?
U1 I1' K1 135.435(11) . . ?
O1 Si1' C1' 105.05(10) . . ?
O1 Si1' C2' 108.04(10) . . ?
C1' Si1' C2' 106.90(12) . . ?
O1 Si1' Si2' 99.69(5) . . ?
C1' Si1' Si2' 115.70(9) . . ?
C2' Si1' Si2' 119.98(9) . . ?
Si1' Si2' Si3' 105.87(4) . . ?
Si1' Si2' Si4' 104.39(3) . . ?
Si3' Si2' Si4' 104.46(4) . . ?
Si1' Si2' U1 79.66(2) . . ?
Si3' Si2' U1 134.14(4) . . ?
Si4' Si2' U1 118.40(3) . . ?
C4' Si3' C3' 108.2(3) . . ?
C4' Si3' C5' 104.5(3) . . ?
C3' Si3' C5' 106.2(2) . . ?
C4' Si3' Si2' 111.31(17) . . ?
C3' Si3' Si2' 111.96(14) . . ?
C5' Si3' Si2' 114.22(14) . . ?
C8' Si4' C6' 105.42(16) . . ?
C8' Si4' C7' 106.02(17) . . ?
C6' Si4' C7' 106.72(17) . . ?
C8' Si4' Si2' 114.31(10) . . ?
C6' Si4' Si2' 109.14(13) . . ?
C7' Si4' Si2' 114.59(12) . . ?
C10' O2' C9' 110.7(2) . . ?
C10' O2' U1 117.35(17) . . ?
C9' O2' U1 122.27(18) . . ?
Si1' C1' H1'A 109.5 . . ?
Si1' C1' H1'B 109.5 . . ?
H1'A C1' H1'B 109.5 . . ?
Si1' C1' H1'C 109.5 . . ?
H1'A C1' H1'C 109.5 . . ?
H1'B C1' H1'C 109.5 . . ?
Si1' C2' H2'A 109.5 . . ?
Si1' C2' H2'B 109.5 . . ?
H2'A C2' H2'B 109.5 . . ?
Si1' C2' H2'C 109.5 . . ?
H2'A C2' H2'C 109.5 . . ?
H2'B C2' H2'C 109.5 . . ?
Si3' C3' H3'A 109.5 . . ?
Si3' C3' H3'B 109.5 . . ?
H3'A C3' H3'B 109.5 . . ?
Si3' C3' H3'C 109.5 . . ?
H3'A C3' H3'C 109.5 . . ?
H3'B C3' H3'C 109.5 . . ?
Si3' C4' H4'A 109.5 . . ?
Si3' C4' H4'B 109.5 . . ?
H4'A C4' H4'B 109.5 . . ?
Si3' C4' H4'C 109.5 . . ?
H4'A C4' H4'C 109.5 . . ?
H4'B C4' H4'C 109.5 . . ?
Si3' C5' H5'A 109.5 . . ?
Si3' C5' H5'B 109.5 . . ?
H5'A C5' H5'B 109.5 . . ?
Si3' C5' H5'C 109.5 . . ?
H5'A C5' H5'C 109.5 . . ?
H5'B C5' H5'C 109.5 . . ?
Si4' C6' H6'A 109.5 . . ?
Si4' C6' H6'B 109.5 . . ?
H6'A C6' H6'B 109.5 . . ?
Si4' C6' H6'C 109.5 . . ?
H6'A C6' H6'C 109.5 . . ?
H6'B C6' H6'C 109.5 . . ?
Si4' C7' H7'A 109.5 . . ?
Si4' C7' H7'B 109.5 . . ?
H7'A C7' H7'B 109.5 . . ?
Si4' C7' H7'C 109.5 . . ?
H7'A C7' H7'C 109.5 . . ?
H7'B C7' H7'C 109.5 . . ?
Si4' C8' H8'A 109.5 . . ?
Si4' C8' H8'B 109.5 . . ?
H8'A C8' H8'B 109.5 . . ?
Si4' C8' H8'C 109.5 . . ?
H8'A C8' H8'C 109.5 . . ?
H8'B C8' H8'C 109.5 . . ?
O2' C9' H9'A 109.5 . . ?
O2' C9' H9'B 109.5 . . ?
H9'A C9' H9'B 109.5 . . ?
O2' C9' H9'C 109.5 . . ?
H9'A C9' H9'C 109.5 . . ?
H9'B C9' H9'C 109.5 . . ?
O2' C10' C10 108.6(2) . . ?
O2' C10' H10C 110.0 . . ?
C10 C10' H10C 110.0 . . ?
O2' C10' H10D 110.0 . . ?
C10 C10' H10D 110.0 . . ?
H10C C10' H10D 108.4 . . ?
C2E O1E C3E 112.1(9) . . ?
C2E C1E H1EA 109.5 . . ?
C2E C1E H1EB 109.5 . . ?
H1EA C1E H1EB 109.5 . . ?
C2E C1E H1EC 109.5 . . ?
H1EA C1E H1EC 109.5 . . ?
H1EB C1E H1EC 109.5 . . ?
O1E C2E C1E 106.9(7) . . ?
O1E C2E H2EA 110.3 . . ?
C1E C2E H2EA 110.3 . . ?
O1E C2E H2EB 110.3 . . ?
C1E C2E H2EB 110.3 . . ?
H2EA C2E H2EB 108.6 . . ?
O1E C3E C4E 113.8(9) . . ?
O1E C3E H3EA 108.8 . . ?
C4E C3E H3EA 108.8 . . ?
O1E C3E H3EB 108.8 . . ?
C4E C3E H3EB 108.8 . . ?
H3EA C3E H3EB 107.7 . . ?
C3E C4E H4EA 109.5 . . ?
C3E C4E H4EB 109.5 . . ?
H4EA C4E H4EB 109.5 . . ?
C3E C4E H4EC 109.5 . . ?
H4EA C4E H4EC 109.5 . . ?
H4EB C4E H4EC 109.5 . . ?
C3EB O1EB C2EB 108.7(16) . . ?
C2EB C1EB H1E1 109.5 . . ?
C2EB C1EB H1E2 109.5 . . ?
H1E1 C1EB H1E2 109.5 . . ?
C2EB C1EB H1E3 109.5 . . ?
H1E1 C1EB H1E3 109.5 . . ?
H1E2 C1EB H1E3 109.5 . . ?
O1EB C2EB C1EB 104.9(17) . . ?
O1EB C2EB H2EC 110.8 . . ?
C1EB C2EB H2EC 110.8 . . ?
O1EB C2EB H2ED 110.8 . . ?
C1EB C2EB H2ED 110.8 . . ?
H2EC C2EB H2ED 108.8 . . ?
O1EB C3EB C4EB 110.5(15) . . ?
O1EB C3EB H3EC 109.5 . . ?
C4EB C3EB H3EC 109.5 . . ?
O1EB C3EB H3ED 109.5 . . ?
C4EB C3EB H3ED 109.5 . . ?
H3EC C3EB H3ED 108.1 . . ?
C3EB C4EB H4ED 109.5 . . ?
C3EB C4EB H4EE 109.5 . . ?
H4ED C4EB H4EE 109.5 . . ?
C3EB C4EB H4EF 109.5 . . ?
H4ED C4EB H4EF 109.5 . . ?
H4EE C4EB H4EF 109.5 . . ?
O5K K1 O1K 120.90(7) . . ?
O5K K1 O2K 177.25(6) . . ?
O1K K1 O2K 59.51(6) . . ?
O5K K1 O3K 119.74(7) . . ?
O1K K1 O3K 119.31(6) . . ?
O2K K1 O3K 60.05(6) . . ?
O5K K1 O6K 61.73(8) . . ?
O1K K1 O6K 60.13(7) . . ?
O2K K1 O6K 118.06(7) . . ?
O3K K1 O6K 172.25(6) . . ?
O5K K1 O4K 60.15(7) . . ?
O1K K1 O4K 173.89(6) . . ?
O2K K1 O4K 119.12(6) . . ?
O3K K1 O4K 60.28(6) . . ?
O6K K1 O4K 119.33(7) . . ?
O5K K1 C1 89.73(7) . 1_655 ?
O1K K1 C1 102.92(6) . 1_655 ?
O2K K1 C1 87.54(6) . 1_655 ?
O3K K1 C1 79.40(6) . 1_655 ?
O6K K1 C1 93.12(7) . 1_655 ?
O4K K1 C1 70.97(6) . 1_655 ?
O5K K1 I1' 85.64(5) . . ?
O1K K1 I1' 76.73(4) . . ?
O2K K1 I1' 97.06(4) . . ?
O3K K1 I1' 105.81(4) . . ?
O6K K1 I1' 81.75(4) . . ?
O4K K1 I1' 109.35(4) . . ?
C1 K1 I1' 174.29(6) 1_655 . ?
C1K O1K C12K 113.4(2) . . ?
C1K O1K K1 119.59(16) . . ?
C12K O1K K1 117.92(19) . . ?
C3K O2K C2K 112.9(2) . . ?
C3K O2K K1 115.99(16) . . ?
C2K O2K K1 113.39(17) . . ?
C5K O3K C4K 111.7(2) . . ?
C5K O3K K1 114.81(15) . . ?
C4K O3K K1 114.14(15) . . ?
C7K O4K C6K 112.9(2) . . ?
C7K O4K K1 113.81(19) . . ?
C6K O4K K1 114.57(15) . . ?
C8K O5K C9K 114.0(3) . . ?
C8K O5K K1 118.13(19) . . ?
C9K O5K K1 114.5(2) . . ?
C10K O6K C11K 112.0(3) . . ?
C10K O6K K1 110.9(2) . . ?
C11K O6K K1 113.18(17) . . ?
O1K C1K C2K 108.0(2) . . ?
O1K C1K H1KA 110.1 . . ?
C2K C1K H1KA 110.1 . . ?
O1K C1K H1KB 110.1 . . ?
C2K C1K H1KB 110.1 . . ?
H1KA C1K H1KB 108.4 . . ?
O2K C2K C1K 109.1(3) . . ?
O2K C2K H2KA 109.9 . . ?
C1K C2K H2KA 109.9 . . ?
O2K C2K H2KB 109.9 . . ?
C1K C2K H2KB 109.9 . . ?
H2KA C2K H2KB 108.3 . . ?
O2K C3K C4K 109.0(2) . . ?
O2K C3K H3KA 109.9 . . ?
C4K C3K H3KA 109.9 . . ?
O2K C3K H3KB 109.9 . . ?
C4K C3K H3KB 109.9 . . ?
H3KA C3K H3KB 108.3 . . ?
O3K C4K C3K 108.8(2) . . ?
O3K C4K H4KA 109.9 . . ?
C3K C4K H4KA 109.9 . . ?
O3K C4K H4KB 109.9 . . ?
C3K C4K H4KB 109.9 . . ?
H4KA C4K H4KB 108.3 . . ?
O3K C5K C6K 109.1(2) . . ?
O3K C5K H5KA 109.9 . . ?
C6K C5K H5KA 109.9 . . ?
O3K C5K H5KB 109.9 . . ?
C6K C5K H5KB 109.9 . . ?
H5KA C5K H5KB 108.3 . . ?
O4K C6K C5K 109.5(2) . . ?
O4K C6K H6KA 109.8 . . ?
C5K C6K H6KA 109.8 . . ?
O4K C6K H6KB 109.8 . . ?
C5K C6K H6KB 109.8 . . ?
H6KA C6K H6KB 108.2 . . ?
O4K C7K C8K 109.1(3) . . ?
O4K C7K H7KA 109.9 . . ?
C8K C7K H7KA 109.9 . . ?
O4K C7K H7KB 109.9 . . ?
C8K C7K H7KB 109.9 . . ?
H7KA C7K H7KB 108.3 . . ?
O5K C8K C7K 109.4(3) . . ?
O5K C8K H8KA 109.8 . . ?
C7K C8K H8KA 109.8 . . ?
O5K C8K H8KB 109.8 . . ?
C7K C8K H8KB 109.8 . . ?
H8KA C8K H8KB 108.2 . . ?
O5K C9K C10K 109.0(3) . . ?
O5K C9K H9KA 109.9 . . ?
C10K C9K H9KA 109.9 . . ?
O5K C9K H9KB 109.9 . . ?
C10K C9K H9KB 109.9 . . ?
H9KA C9K H9KB 108.3 . . ?
O6K C10K C9K 110.2(3) . . ?
O6K C10K H10E 109.6 . . ?
C9K C10K H10E 109.6 . . ?
O6K C10K H10F 109.6 . . ?
C9K C10K H10F 109.6 . . ?
H10E C10K H10F 108.1 . . ?
O6K C11K C12K 109.8(2) . . ?
O6K C11K H11A 109.7 . . ?
C12K C11K H11A 109.7 . . ?
O6K C11K H11B 109.7 . . ?
C12K C11K H11B 109.7 . . ?
H11A C11K H11B 108.2 . . ?
O1K C12K C11K 108.4(2) . . ?
O1K C12K H12A 110.0 . . ?
C11K C12K H12A 110.0 . . ?
O1K C12K H12B 110.0 . . ?
C11K C12K H12B 110.0 . . ?
H12A C12K H12B 108.4 . . ?

loop_
_geom_bond_atom_site_label_1
_geom_bond_atom_site_label_2
_geom_bond_distance
_geom_bond_site_symmetry_2
_geom_bond_publ_flag
U1 O1 2.5613(13) . ?
U1 O2' 2.6149(17) . ?
U1 O2 2.6384(16) . ?
U1 I1' 3.11253(19) . ?
U1 Si2 3.1149(6) . ?
U1 I1 3.12556(19) . ?
U1 Si2' 3.1276(6) . ?
Si1 O1 1.7041(15) . ?
Si1 C2 1.871(3) . ?
Si1 C1 1.878(2) . ?
Si1 Si2 2.3166(9) . ?
Si2 Si3 2.3358(9) . ?
Si2 Si4 2.3497(9) . ?
Si3 C4 1.869(4) . ?
Si3 C5 1.871(4) . ?
Si3 C3 1.872(3) . ?
Si4 C7 1.879(3) . ?
Si4 C6 1.882(3) . ?
Si4 C8 1.889(3) . ?
O1 Si1' 1.7078(15) . ?
O2 C9 1.432(4) . ?
O2 C10 1.436(3) . ?
C1 K1 3.388(2) 1_455 ?
C1 H1A 0.9800 . ?
C1 H1B 0.9800 . ?
C1 H1C 0.9800 . ?
C2 H2A 0.9800 . ?
C2 H2B 0.9800 . ?
C2 H2C 0.9800 . ?
C3 H3A 0.9800 . ?
C3 H3B 0.9800 . ?
C3 H3C 0.9800 . ?
C4 H4A 0.9800 . ?
C4 H4B 0.9800 . ?
C4 H4C 0.9800 . ?
C5 H5A 0.9800 . ?
C5 H5B 0.9800 . ?
C5 H5C 0.9800 . ?
C6 H6A 0.9800 . ?
C6 H6B 0.9800 . ?
C6 H6C 0.9800 . ?
C7 H7A 0.9800 . ?
C7 H7B 0.9800 . ?
C7 H7C 0.9800 . ?
C8 H8A 0.9800 . ?
C8 H8B 0.9800 . ?
C8 H8C 0.9800 . ?
C9 H9A 0.9800 . ?
C9 H9B 0.9800 . ?
C9 H9C 0.9800 . ?
C10 C10' 1.483(5) . ?
C10 H10A 0.9900 . ?
C10 H10B 0.9900 . ?
I1' K1 3.4608(5) . ?
Si1' C1' 1.876(2) . ?
Si1' C2' 1.879(2) . ?
Si1' Si2' 2.3203(9) . ?
Si2' Si3' 2.3361(10) . ?
Si2' Si4' 2.3452(10) . ?
Si3' C4' 1.878(5) . ?
Si3' C3' 1.879(5) . ?
Si3' C5' 1.888(4) . ?
Si4' C8' 1.872(3) . ?
Si4' C6' 1.884(3) . ?
Si4' C7' 1.884(3) . ?
O2' C10' 1.429(3) . ?
O2' C9' 1.437(4) . ?
C1' H1'A 0.9800 . ?
C1' H1'B 0.9800 . ?
C1' H1'C 0.9800 . ?
C2' H2'A 0.9800 . ?
C2' H2'B 0.9800 . ?
C2' H2'C 0.9800 . ?
C3' H3'A 0.9800 . ?
C3' H3'B 0.9800 . ?
C3' H3'C 0.9800 . ?
C4' H4'A 0.9800 . ?
C4' H4'B 0.9800 . ?
C4' H4'C 0.9800 . ?
C5' H5'A 0.9800 . ?
C5' H5'B 0.9800 . ?
C5' H5'C 0.9800 . ?
C6' H6'A 0.9800 . ?
C6' H6'B 0.9800 . ?
C6' H6'C 0.9800 . ?
C7' H7'A 0.9800 . ?
C7' H7'B 0.9800 . ?
C7' H7'C 0.9800 . ?
C8' H8'A 0.9800 . ?
C8' H8'B 0.9800 . ?
C8' H8'C 0.9800 . ?
C9' H9'A 0.9800 . ?
C9' H9'B 0.9800 . ?
C9' H9'C 0.9800 . ?
C10' H10C 0.9900 . ?
C10' H10D 0.9900 . ?
O1E C2E 1.424(9) . ?
O1E C3E 1.445(10) . ?
C1E C2E 1.529(10) . ?
C1E H1EA 0.9800 . ?
C1E H1EB 0.9800 . ?
C1E H1EC 0.9800 . ?
C2E H2EA 0.9900 . ?
C2E H2EB 0.9900 . ?
C3E C4E 1.454(10) . ?
C3E H3EA 0.9900 . ?
C3E H3EB 0.9900 . ?
C4E H4EA 0.9800 . ?
C4E H4EB 0.9800 . ?
C4E H4EC 0.9800 . ?
O1EB C3EB 1.427(16) . ?
O1EB C2EB 1.435(16) . ?
C1EB C2EB 1.535(16) . ?
C1EB H1E1 0.9800 . ?
C1EB H1E2 0.9800 . ?
C1EB H1E3 0.9800 . ?
C2EB H2EC 0.9900 . ?
C2EB H2ED 0.9900 . ?
C3EB C4EB 1.455(16) . ?
C3EB H3EC 0.9900 . ?
C3EB H3ED 0.9900 . ?
C4EB H4ED 0.9800 . ?
C4EB H4EE 0.9800 . ?
C4EB H4EF 0.9800 . ?
K1 O5K 2.762(2) . ?
K1 O1K 2.765(2) . ?
K1 O2K 2.7785(19) . ?
K1 O3K 2.7969(18) . ?
K1 O6K 2.800(2) . ?
K1 O4K 2.803(2) . ?
O1K C1K 1.412(4) . ?
O1K C12K 1.413(3) . ?
O2K C3K 1.414(3) . ?
O2K C2K 1.414(4) . ?
O3K C5K 1.420(3) . ?
O3K C4K 1.427(3) . ?
O4K C7K 1.421(4) . ?
O4K C6K 1.427(4) . ?
O5K C8K 1.424(4) . ?
O5K C9K 1.439(4) . ?
O6K C10K 1.406(4) . ?
O6K C11K 1.427(4) . ?
C1K C2K 1.497(5) . ?
C1K H1KA 0.9900 . ?
C1K H1KB 0.9900 . ?
C2K H2KA 0.9900 . ?
C2K H2KB 0.9900 . ?
C3K C4K 1.473(4) . ?
C3K H3KA 0.9900 . ?
C3K H3KB 0.9900 . ?
C4K H4KA 0.9900 . ?
C4K H4KB 0.9900 . ?
C5K C6K 1.476(4) . ?
C5K H5KA 0.9900 . ?
C5K H5KB 0.9900 . ?
C6K H6KA 0.9900 . ?
C6K H6KB 0.9900 . ?
C7K C8K 1.495(5) . ?
C7K H7KA 0.9900 . ?
C7K H7KB 0.9900 . ?
C8K H8KA 0.9900 . ?
C8K H8KB 0.9900 . ?
C9K C10K 1.484(6) . ?
C9K H9KA 0.9900 . ?
C9K H9KB 0.9900 . ?
C10K H10E 0.9900 . ?
C10K H10F 0.9900 . ?
C11K C12K 1.484(5) . ?
C11K H11A 0.9900 . ?
C11K H11B 0.9900 . ?
C12K H12A 0.9900 . ?
C12K H12B 0.9900 . ?

loop_
_geom_torsion_atom_site_label_1
_geom_torsion_atom_site_label_2
_geom_torsion_atom_site_label_3
_geom_torsion_atom_site_label_4
_geom_torsion
_geom_torsion_site_symmetry_1
_geom_torsion_site_symmetry_2
_geom_torsion_site_symmetry_3
_geom_torsion_site_symmetry_4
_geom_torsion_publ_flag
C2 Si1 O1 Si1' -28.06(19) . . . . ?
C1 Si1 O1 Si1' 84.14(17) . . . . ?
Si2 Si1 O1 Si1' -155.18(12) . . . . ?
C2 Si1 O1 U1 151.02(12) . . . . ?
C1 Si1 O1 U1 -96.78(11) . . . . ?
Si2 Si1 O1 U1 23.91(7) . . . . ?
O1 Si1 C1 K1 -105.5(2) . . . 1_455 ?
C2 Si1 C1 K1 9.4(3) . . . 1_455 ?
Si2 Si1 C1 K1 146.62(17) . . . 1_455 ?
C9 O2 C10 C10' 168.2(2) . . . . ?
U1 O2 C10 C10' -49.5(3) . . . . ?
Si1 O1 Si1' C1' 80.47(16) . . . . ?
U1 O1 Si1' C1' -98.61(10) . . . . ?
Si1 O1 Si1' C2' -33.36(18) . . . . ?
U1 O1 Si1' C2' 147.56(10) . . . . ?
Si1 O1 Si1' Si2' -159.43(12) . . . . ?
U1 O1 Si1' Si2' 21.49(7) . . . . ?
C9' O2' C10' C10 170.6(3) . . . . ?
U1 O2' C10' C10 -42.5(3) . . . . ?
O2 C10 C10' O2' 59.5(3) . . . . ?
C3E O1E C2E C1E 174.7(7) . . . . ?
C2E O1E C3E C4E 179.4(9) . . . . ?
C3EB O1EB C2EB C1EB -173(3) . . . . ?
C2EB O1EB C3EB C4EB -177(2) . . . . ?
C12K O1K C1K C2K -176.5(2) . . . . ?
K1 O1K C1K C2K 37.1(3) . . . . ?
C3K O2K C2K C1K -169.6(2) . . . . ?
K1 O2K C2K C1K 55.9(3) . . . . ?
O1K C1K C2K O2K -60.7(3) . . . . ?
C2K O2K C3K C4K 179.6(2) . . . . ?
K1 O2K C3K C4K -47.1(3) . . . . ?
C5K O3K C4K C3K 177.6(2) . . . . ?
K1 O3K C4K C3K -50.1(3) . . . . ?
O2K C3K C4K O3K 64.5(3) . . . . ?
C4K O3K C5K C6K -178.9(2) . . . . ?
K1 O3K C5K C6K 49.1(2) . . . . ?
C7K O4K C6K C5K -180.0(2) . . . . ?
K1 O4K C6K C5K 47.5(2) . . . . ?
O3K C5K C6K O4K -64.6(3) . . . . ?
C6K O4K C7K C8K 175.1(2) . . . . ?
K1 O4K C7K C8K -52.0(3) . . . . ?
C9K O5K C8K C7K -179.4(3) . . . . ?
K1 O5K C8K C7K -40.7(3) . . . . ?
O4K C7K C8K O5K 61.1(3) . . . . ?
C8K O5K C9K C10K -175.8(3) . . . . ?
K1 O5K C9K C10K 43.9(4) . . . . ?
C11K O6K C10K C9K -178.6(3) . . . . ?
K1 O6K C10K C9K 53.9(3) . . . . ?
O5K C9K C10K O6K -67.1(4) . . . . ?
C10K O6K C11K C12K -177.7(3) . . . . ?
K1 O6K C11K C12K -51.5(3) . . . . ?
C1K O1K C12K C11K 169.8(2) . . . . ?
K1 O1K C12K C11K -43.3(3) . . . . ?
O6K C11K C12K O1K 62.7(3) . . . . ?
